data_7250086
loop_
_publ_author_name
'Kulkarni, Akshay S.'
'Ramana, Sreenivasa Rao'
'Nuthakki, Vijay Kumar'
'Bhatt, Shipra'
'Jamwal, Ashiya'
'Nandawadekar, Laxman D.'
'Jotshi, Anshika'
'Kumar, Ajay'
'Nandi, Utpal'
'Bharate, Sandip Bibishan'
'Srinivasa Reddy, D.'

_publ_section_title
;
 Silicon Incorporated Tacrine: Design, Synthesis, and Evaluation of
 Biological and Pharmacokinetic Parameters
;
_journal_name_full 'RSC Medicinal Chemistry'
_journal_paper_doi 10.1039/D5MD00019J
_journal_year 2025
_chemical_formula_moiety '3(C14 H18 N2 Si), H6 O, 3(H2 O)'
_chemical_formula_sum 'C42 H66 N6 O4 Si3'
_chemical_formula_weight 803.28
_space_group_crystal_system trigonal
_space_group_IT_number 167
_space_group_name_Hall '-R 3 2"c'
_space_group_name_H-M_alt 'R -3 c :H'
_atom_sites_solution_hydrogens mixed
_atom_sites_solution_primary direct
_audit_creation_date 2021-09-30
_audit_creation_method
;
Olex2 1.3
(compiled 2020.11.12 svn.r5f609507 for OlexSys, GUI svn.r6272)
;
_audit_update_record
;
2022-04-08 deposited with the CCDC.	2025-03-06 downloaded from the CCDC.
;
_cell_angle_alpha 90
_cell_angle_beta 90
_cell_angle_gamma 120
_cell_formula_units_Z 12
_cell_length_a 18.8889(17)
_cell_length_b 18.8889(17)
_cell_length_c 41.373(4)
_cell_measurement_reflns_used 9599
_cell_measurement_temperature 100(2)
_cell_measurement_theta_max 27.46
_cell_measurement_theta_min 2.61
_cell_volume 12784(2)
_computing_cell_refinement 'SAINT v8.37A (Bruker, 2015)'
_computing_data_collection 'Bruker APEX3'
_computing_data_reduction 'SAINT v8.37A (Bruker, 2015)'
_computing_molecular_graphics 'Olex2 1.3 (Dolomanov et al., 2009)'
_computing_publication_material 'Olex2 1.3 (Dolomanov et al., 2009)'
_computing_structure_refinement 'SHELXL 2018/3 (Sheldrick, 2015)'
_computing_structure_solution 'SHELXS  (Sheldrick, 2008)'
_diffrn_ambient_temperature 100.0
_diffrn_measured_fraction_theta_full 0.991
_diffrn_measured_fraction_theta_max 0.992
_diffrn_measurement_device_type 'Bruker D8 VENTURE Kappa Duo PHOTON II CPAD'
_diffrn_measurement_method '\ F and \w scans'
_diffrn_radiation_type MoK\a
_diffrn_radiation_wavelength 0.71073
_diffrn_reflns_av_R_equivalents 0.0537
_diffrn_reflns_av_unetI/netI 0.0088
_diffrn_reflns_Laue_measured_fraction_full 0.991
_diffrn_reflns_Laue_measured_fraction_max 0.992
_diffrn_reflns_limit_h_max 24
_diffrn_reflns_limit_h_min -24
_diffrn_reflns_limit_k_max 24
_diffrn_reflns_limit_k_min -24
_diffrn_reflns_limit_l_max 52
_diffrn_reflns_limit_l_min -52
_diffrn_reflns_number 229527
_diffrn_reflns_point_group_measured_fraction_full 0.991
_diffrn_reflns_point_group_measured_fraction_max 0.992
_diffrn_reflns_theta_full 25.242
_diffrn_reflns_theta_max 26.999
_diffrn_reflns_theta_min 2.156
_diffrn_source_current 1.4
_diffrn_source_power 0.07
_diffrn_source_voltage 50.0
_diffrn_standards_number 0
_exptl_absorpt_coefficient_mu 0.160
_exptl_absorpt_correction_T_max 0.7456
_exptl_absorpt_correction_T_min 0.7056
_exptl_absorpt_correction_type multi-scan
_exptl_absorpt_process_details 'SADABS; Bruker, 2016'
_exptl_crystal_colour colorless
_exptl_crystal_density_diffrn 1.252
_exptl_crystal_description block
_exptl_crystal_F_000 5208
_exptl_crystal_size_max 0.14
_exptl_crystal_size_mid 0.1
_exptl_crystal_size_min 0.09
_refine_diff_density_max 0.401
_refine_diff_density_min -0.680
_refine_diff_density_rms 0.053
_refine_ls_extinction_method none
_refine_ls_goodness_of_fit_ref 1.073
_refine_ls_hydrogen_treatment mixed
_refine_ls_matrix_type full
_refine_ls_number_parameters 179
_refine_ls_number_reflns 3089
_refine_ls_number_restraints 0
_refine_ls_restrained_S_all 1.073
_refine_ls_R_factor_all 0.0382
_refine_ls_R_factor_gt 0.0368
_refine_ls_shift/su_max 0.002
_refine_ls_shift/su_mean 0.000
_refine_ls_structure_factor_coef Fsqd
_refine_ls_weighting_details 'w=1/[\s^2^(Fo^2^)+(0.0601P)^2^+21.6853P] where P=(Fo^2^+2Fc^2^)/3'
_refine_ls_weighting_scheme calc
_refine_ls_wR_factor_gt 0.1045
_refine_ls_wR_factor_ref 0.1060
_reflns_Friedel_coverage 0.000
_reflns_number_gt 2957
_reflns_number_total 3089
_reflns_threshold_expression 'I > 2\s(I)'
_cod_data_source_file d5md00019j2.cif
_cod_data_source_block a
_cod_original_cell_volume 12784(3)
_cod_original_sg_symbol_H-M 'R -3 c'
_cod_database_code 7250086
_shelx_shelxl_version_number 2018/3
_shelx_space_group_comment
;
The symmetry employed for this shelxl refinement is uniquely defined
by the following loop, which should always be used as a source of
symmetry information in preference to the above space-group names.
They are only intended as comments.
;
_olex2_refinement_description
;
1. Fixed Uiso
 At 1.2 times of:
  All C(H) groups, All C(H,H) groups, All N(H) groups
 At 1.5 times of:
  All C(H,H,H) groups, All O(H,H) groups
2.a Free rotating group:
 O1(H1A,H1B), O2(H2C,H2D)
2.b Rotating group:
 N2(H2A)
2.c Secondary CH2 refined with riding coordinates:
 C10(H10A,H10B), C11(H11A,H11B), C12(H12A,H12B)
2.d Aromatic/amide H refined with riding coordinates:
 C2(H2), C3(H3), C4(H4), C5(H5)
2.e Idealised Me refined as rotating group:
 C13(H13A,H13B,H13C), C14(H14A,H14B,H14C)
;
_olex2_submission_special_instructions 'No special instructions were received'

loop_
_space_group_symop_operation_xyz
'x, y, z'
'-y, x-y, z'
'-x+y, -x, z'
'y, x, -z+1/2'
'x-y, -y, -z+1/2'
'-x, -x+y, -z+1/2'
'x+2/3, y+1/3, z+1/3'
'-y+2/3, x-y+1/3, z+1/3'
'-x+y+2/3, -x+1/3, z+1/3'
'y+2/3, x+1/3, -z+5/6'
'x-y+2/3, -y+1/3, -z+5/6'
'-x+2/3, -x+y+1/3, -z+5/6'
'x+1/3, y+2/3, z+2/3'
'-y+1/3, x-y+2/3, z+2/3'
'-x+y+1/3, -x+2/3, z+2/3'
'y+1/3, x+2/3, -z+7/6'
'x-y+1/3, -y+2/3, -z+7/6'
'-x+1/3, -x+y+2/3, -z+7/6'
'-x, -y, -z'
'y, -x+y, -z'
'x-y, x, -z'
'-y, -x, z-1/2'
'-x+y, y, z-1/2'
'x, x-y, z-1/2'
'-x+2/3, -y+1/3, -z+1/3'
'y+2/3, -x+y+1/3, -z+1/3'
'x-y+2/3, x+1/3, -z+1/3'
'-y+2/3, -x+1/3, z-1/6'
'-x+y+2/3, y+1/3, z-1/6'
'x+2/3, x-y+1/3, z-1/6'
'-x+1/3, -y+2/3, -z+2/3'
'y+1/3, -x+y+2/3, -z+2/3'
'x-y+1/3, x+2/3, -z+2/3'
'-y+1/3, -x+2/3, z+1/6'
'-x+y+1/3, y+2/3, z+1/6'
'x+1/3, x-y+2/3, z+1/6'

loop_
_atom_site_label
_atom_site_type_symbol
_atom_site_fract_x
_atom_site_fract_y
_atom_site_fract_z
_atom_site_U_iso_or_equiv
_atom_site_adp_type
_atom_site_occupancy
_atom_site_site_symmetry_order
_atom_site_calc_flag
_atom_site_refinement_flags_posn
_atom_site_refinement_flags_adp
_atom_site_refinement_flags_occupancy
_atom_site_disorder_assembly
_atom_site_disorder_group
C1 C 0.35810(7) 0.37747(8) 0.48857(3) 0.0166(3) Uani 1 1 d . . . . .
C2 C 0.31284(8) 0.32471(9) 0.46275(3) 0.0213(3) Uani 1 1 d . . . . .
H2 H 0.280490 0.338202 0.449331 0.026 Uiso 1 1 calc R U . . .
C3 C 0.31522(9) 0.25462(9) 0.45695(3) 0.0245(3) Uani 1 1 d . . . . .
H3 H 0.283397 0.219197 0.439938 0.029 Uiso 1 1 calc R U . . .
C4 C 0.36431(8) 0.23464(9) 0.47594(4) 0.0243(3) Uani 1 1 d . . . . .
H4 H 0.365634 0.185867 0.471750 0.029 Uiso 1 1 calc R U . . .
C5 C 0.41048(8) 0.28566(8) 0.50061(3) 0.0207(3) Uani 1 1 d . . . . .
H5 H 0.444669 0.272519 0.513021 0.025 Uiso 1 1 calc R U . . .
C6 C 0.40768(7) 0.35765(8) 0.50775(3) 0.0160(3) Uani 1 1 d . . . . .
C7 C 0.45020(7) 0.40971(8) 0.53471(3) 0.0157(3) Uani 1 1 d . . . . .
C8 C 0.43728(7) 0.47468(8) 0.54144(3) 0.0156(3) Uani 1 1 d . . . . .
C9 C 0.38721(8) 0.48952(8) 0.52008(3) 0.0161(3) Uani 1 1 d . . . . .
C10 C 0.37194(9) 0.55894(8) 0.52750(3) 0.0198(3) Uani 1 1 d . . . . .
H10A H 0.338450 0.563433 0.510084 0.024 Uiso 1 1 calc R U . . .
H10B H 0.424696 0.610933 0.528359 0.024 Uiso 1 1 calc R U . . .
C11 C 0.32708(8) 0.54453(8) 0.56019(3) 0.0184(3) Uani 1 1 d . . . . .
H11A H 0.272424 0.494924 0.558725 0.022 Uiso 1 1 calc R U . . .
H11B H 0.319364 0.591550 0.565056 0.022 Uiso 1 1 calc R U . . .
C12 C 0.47236(8) 0.52838(9) 0.57105(3) 0.0191(3) Uani 1 1 d . . . . .
H12A H 0.514081 0.584329 0.564427 0.023 Uiso 1 1 calc R U . . .
H12B H 0.498976 0.506227 0.585181 0.023 Uiso 1 1 calc R U . . .
C13 C 0.32303(9) 0.43471(9) 0.61632(4) 0.0273(3) Uani 1 1 d . . . . .
H13A H 0.353988 0.431481 0.634708 0.041 Uiso 1 1 calc R U . . .
H13B H 0.307829 0.388141 0.601883 0.041 Uiso 1 1 calc R U . . .
H13C H 0.273484 0.433485 0.624179 0.041 Uiso 1 1 calc R U . . .
C14 C 0.42737(9) 0.61815(9) 0.62332(4) 0.0245(3) Uani 1 1 d . . . . .
H14A H 0.381517 0.619696 0.633695 0.037 Uiso 1 1 calc R U . . .
H14B H 0.461530 0.669768 0.611918 0.037 Uiso 1 1 calc R U . . .
H14C H 0.460113 0.610352 0.639801 0.037 Uiso 1 1 calc R U . . .
N2 N 0.50077(7) 0.39350(8) 0.55279(3) 0.0210(3) Uani 1 1 d . . . . .
H2A H 0.521849 0.429247 0.568587 0.025 Uiso 1 1 d R U . . .
H2B H 0.5004(13) 0.3519(14) 0.5491(5) 0.037(5) Uiso 1 1 d . . . . .
N3 N 0.34963(7) 0.44432(7) 0.49430(3) 0.0170(2) Uani 1 1 d . . . . .
Si1 Si 0.38721(2) 0.53168(2) 0.59386(2) 0.01553(12) Uani 1 1 d . . . . .
O1 O 0.666667 0.333333 0.54933(5) 0.0323(4) Uani 1 3 d GS T P . .
H1A H 0.617944 0.301161 0.541739 0.048 Uiso 1 1 d G U . . .
H1B H 0.665262 0.368329 0.562620 0.048 Uiso 1 1 d G U . . .
O2 O 0.71443(6) 0.50050(6) 0.55450(2) 0.0226(2) Uani 1 1 d G . . . .
H2C H 0.695536 0.518884 0.539512 0.034 Uiso 1 1 d G U . . .
H2D H 0.686068 0.496843 0.571602 0.034 Uiso 1 1 d G U . . .

loop_
_atom_site_aniso_label
_atom_site_aniso_U_11
_atom_site_aniso_U_22
_atom_site_aniso_U_33
_atom_site_aniso_U_23
_atom_site_aniso_U_13
_atom_site_aniso_U_12
C1 0.0123(5) 0.0194(6) 0.0136(5) 0.0014(5) 0.0014(4) 0.0047(5)
C2 0.0161(6) 0.0267(7) 0.0169(6) -0.0025(5) -0.0020(5) 0.0075(5)
C3 0.0177(6) 0.0265(7) 0.0216(6) -0.0079(5) -0.0003(5) 0.0054(5)
C4 0.0184(6) 0.0220(7) 0.0301(7) -0.0051(5) 0.0040(5) 0.0082(5)
C5 0.0151(6) 0.0220(6) 0.0243(7) 0.0002(5) 0.0019(5) 0.0089(5)
C6 0.0113(5) 0.0190(6) 0.0145(6) 0.0022(5) 0.0024(4) 0.0052(5)
C7 0.0105(5) 0.0198(6) 0.0128(5) 0.0032(5) 0.0013(4) 0.0047(5)
C8 0.0112(5) 0.0188(6) 0.0124(5) 0.0009(4) 0.0003(4) 0.0042(5)
C9 0.0144(6) 0.0171(6) 0.0140(6) 0.0027(4) 0.0016(4) 0.0058(5)
C10 0.0234(7) 0.0191(6) 0.0173(6) 0.0020(5) -0.0018(5) 0.0110(5)
C11 0.0178(6) 0.0184(6) 0.0193(6) -0.0010(5) -0.0027(5) 0.0094(5)
C12 0.0144(6) 0.0234(6) 0.0172(6) -0.0047(5) -0.0037(5) 0.0076(5)
C13 0.0262(7) 0.0246(7) 0.0301(7) 0.0087(6) 0.0039(6) 0.0120(6)
C14 0.0235(7) 0.0283(7) 0.0221(6) -0.0073(6) -0.0048(5) 0.0132(6)
N2 0.0212(6) 0.0250(6) 0.0196(6) -0.0015(5) -0.0050(4) 0.0136(5)
N3 0.0158(5) 0.0199(5) 0.0135(5) 0.0015(4) -0.0010(4) 0.0076(4)
Si1 0.01439(19) 0.01664(19) 0.01433(19) -0.00033(12) -0.00107(12) 0.00685(14)
O1 0.0290(6) 0.0290(6) 0.0387(11) 0.000 0.000 0.0145(3)
O2 0.0208(5) 0.0295(5) 0.0155(4) 0.0041(4) -0.0025(4) 0.0112(4)

loop_
_atom_type_symbol
_atom_type_description
_atom_type_scat_dispersion_real
_atom_type_scat_dispersion_imag
_atom_type_scat_source
C C 0.0033 0.0016 'International Tables Vol C Tables 4.2.6.8 and 6.1.1.4'
H H 0.0000 0.0000 'International Tables Vol C Tables 4.2.6.8 and 6.1.1.4'
N N 0.0061 0.0033 'International Tables Vol C Tables 4.2.6.8 and 6.1.1.4'
O O 0.0106 0.0060 'International Tables Vol C Tables 4.2.6.8 and 6.1.1.4'
Si Si 0.0817 0.0704 'International Tables Vol C Tables 4.2.6.8 and 6.1.1.4'

loop_
_geom_angle_atom_site_label_1
_geom_angle_atom_site_label_2
_geom_angle_atom_site_label_3
_geom_angle
_geom_angle_site_symmetry_1
_geom_angle_site_symmetry_3
_geom_angle_publ_flag
C6 C1 C2 118.87(12) . . ?
N3 C1 C2 118.07(12) . . ?
N3 C1 C6 123.03(12) . . ?
C1 C2 H2 119.6 . . ?
C3 C2 C1 120.80(13) . . ?
C3 C2 H2 119.6 . . ?
C2 C3 H3 119.7 . . ?
C2 C3 C4 120.53(13) . . ?
C4 C3 H3 119.7 . . ?
C3 C4 H4 120.0 . . ?
C5 C4 C3 120.00(13) . . ?
C5 C4 H4 120.0 . . ?
C4 C5 H5 119.6 . . ?
C4 C5 C6 120.80(13) . . ?
C6 C5 H5 119.6 . . ?
C1 C6 C5 118.97(12) . . ?
C1 C6 C7 118.16(12) . . ?
C5 C6 C7 122.80(12) . . ?
C8 C7 C6 118.25(11) . . ?
N2 C7 C6 119.11(12) . . ?
N2 C7 C8 122.63(12) . . ?
C7 C8 C9 118.45(11) . . ?
C7 C8 C12 122.70(11) . . ?
C9 C8 C12 118.82(12) . . ?
C8 C9 C10 118.71(11) . . ?
N3 C9 C8 124.55(12) . . ?
N3 C9 C10 116.69(11) . . ?
C9 C10 H10A 109.5 . . ?
C9 C10 H10B 109.5 . . ?
C9 C10 C11 110.56(10) . . ?
H10A C10 H10B 108.1 . . ?
C11 C10 H10A 109.5 . . ?
C11 C10 H10B 109.5 . . ?
C10 C11 H11A 109.5 . . ?
C10 C11 H11B 109.5 . . ?
C10 C11 Si1 110.86(9) . . ?
H11A C11 H11B 108.1 . . ?
Si1 C11 H11A 109.5 . . ?
Si1 C11 H11B 109.5 . . ?
C8 C12 H12A 109.8 . . ?
C8 C12 H12B 109.8 . . ?
C8 C12 Si1 109.32(9) . . ?
H12A C12 H12B 108.3 . . ?
Si1 C12 H12A 109.8 . . ?
Si1 C12 H12B 109.8 . . ?
H13A C13 H13B 109.5 . . ?
H13A C13 H13C 109.5 . . ?
H13B C13 H13C 109.5 . . ?
Si1 C13 H13A 109.5 . . ?
Si1 C13 H13B 109.5 . . ?
Si1 C13 H13C 109.5 . . ?
H14A C14 H14B 109.5 . . ?
H14A C14 H14C 109.5 . . ?
H14B C14 H14C 109.5 . . ?
Si1 C14 H14A 109.5 . . ?
Si1 C14 H14B 109.5 . . ?
Si1 C14 H14C 109.5 . . ?
C7 N2 H2A 109.5 . . ?
C7 N2 H2B 117.0(15) . . ?
H2A N2 H2B 132.7 . . ?
C9 N3 C1 117.39(11) . . ?
C11 Si1 C12 102.24(6) . . ?
C13 Si1 C11 110.91(7) . . ?
C13 Si1 C12 111.26(7) . . ?
C13 Si1 C14 108.33(7) . . ?
C14 Si1 C11 112.10(6) . . ?
C14 Si1 C12 111.96(6) . . ?
H1A O1 H1A 107.7 . 2_655 ?
H1A O1 H1A 107.7 . 3_665 ?
H1A O1 H1A 107.7 2_655 3_665 ?
H1A O1 H1B 109.6 . . ?
H1A O1 H1B 142.5 3_665 2_655 ?
H1A O1 H1B 109.6 3_665 3_665 ?
H1A O1 H1B 63.6 2_655 3_665 ?
H1A O1 H1B 63.6 . 2_655 ?
H1A O1 H1B 109.6 2_655 2_655 ?
H1A O1 H1B 142.5 . 3_665 ?
H1B O1 H1A 63.6 . 3_665 ?
H1B O1 H1A 142.5 . 2_655 ?
H1B O1 H1B 84.4 . 3_665 ?
H1B O1 H1B 84.3 2_655 3_665 ?
H1B O1 H1B 84.4 . 2_655 ?
H2C O2 H2D 104.6 . . ?

loop_
_geom_bond_atom_site_label_1
_geom_bond_atom_site_label_2
_geom_bond_distance
_geom_bond_site_symmetry_2
_geom_bond_publ_flag
C1 C2 1.4188(18) . ?
C1 C6 1.4135(18) . ?
C1 N3 1.3704(18) . ?
C2 H2 0.9500 . ?
C2 C3 1.368(2) . ?
C3 H3 0.9500 . ?
C3 C4 1.403(2) . ?
C4 H4 0.9500 . ?
C4 C5 1.375(2) . ?
C5 H5 0.9500 . ?
C5 C6 1.4182(19) . ?
C6 C7 1.4375(17) . ?
C7 C8 1.3937(19) . ?
C7 N2 1.3630(17) . ?
C8 C9 1.4210(17) . ?
C8 C12 1.5156(17) . ?
C9 C10 1.5084(18) . ?
C9 N3 1.3282(17) . ?
C10 H10A 0.9900 . ?
C10 H10B 0.9900 . ?
C10 C11 1.5463(18) . ?
C11 H11A 0.9900 . ?
C11 H11B 0.9900 . ?
C11 Si1 1.8882(13) . ?
C12 H12A 0.9900 . ?
C12 H12B 0.9900 . ?
C12 Si1 1.8924(14) . ?
C13 H13A 0.9800 . ?
C13 H13B 0.9800 . ?
C13 H13C 0.9800 . ?
C13 Si1 1.8620(15) . ?
C14 H14A 0.9800 . ?
C14 H14B 0.9800 . ?
C14 H14C 0.9800 . ?
C14 Si1 1.8681(14) . ?
N2 H2A 0.8792 . ?
N2 H2B 0.80(2) . ?
O1 H1A 0.87(2) 3_665 ?
O1 H1A 0.869(16) 2_655 ?
O1 H1A 0.8694 . ?
O1 H1B 0.87(2) 2_655 ?
O1 H1B 0.870(18) 3_665 ?
O1 H1B 0.8702 . ?
O2 H2C 0.8697 . ?
O2 H2D 0.8690 . ?

loop_
_geom_torsion_atom_site_label_1
_geom_torsion_atom_site_label_2
_geom_torsion_atom_site_label_3
_geom_torsion_atom_site_label_4
_geom_torsion
_geom_torsion_site_symmetry_1
_geom_torsion_site_symmetry_2
_geom_torsion_site_symmetry_3
_geom_torsion_site_symmetry_4
_geom_torsion_publ_flag
C1 C2 C3 C4 -1.7(2) . . . . ?
C1 C6 C7 C8 2.99(17) . . . . ?
C1 C6 C7 N2 -177.52(11) . . . . ?
C2 C1 C6 C5 -0.09(18) . . . . ?
C2 C1 C6 C7 -177.21(11) . . . . ?
C2 C1 N3 C9 174.78(12) . . . . ?
C2 C3 C4 C5 0.0(2) . . . . ?
C3 C4 C5 C6 1.6(2) . . . . ?
C4 C5 C6 C1 -1.57(19) . . . . ?
C4 C5 C6 C7 175.41(12) . . . . ?
C5 C6 C7 C8 -174.01(12) . . . . ?
C5 C6 C7 N2 5.48(18) . . . . ?
C6 C1 C2 C3 1.72(19) . . . . ?
C6 C1 N3 C9 -3.24(18) . . . . ?
C6 C7 C8 C9 -4.20(17) . . . . ?
C6 C7 C8 C12 173.97(11) . . . . ?
C7 C8 C9 C10 179.07(11) . . . . ?
C7 C8 C9 N3 1.80(19) . . . . ?
C7 C8 C12 Si1 -126.79(11) . . . . ?
C8 C9 C10 C11 -61.86(15) . . . . ?
C8 C9 N3 C1 1.95(18) . . . . ?
C8 C12 Si1 C11 -43.38(10) . . . . ?
C8 C12 Si1 C13 75.06(11) . . . . ?
C8 C12 Si1 C14 -163.55(9) . . . . ?
C9 C8 C12 Si1 51.36(14) . . . . ?
C9 C10 C11 Si1 57.09(13) . . . . ?
C10 C9 N3 C1 -175.37(11) . . . . ?
C10 C11 Si1 C12 -7.27(10) . . . . ?
C10 C11 Si1 C13 -125.96(10) . . . . ?
C10 C11 Si1 C14 112.81(10) . . . . ?
C12 C8 C9 C10 0.84(17) . . . . ?
C12 C8 C9 N3 -176.43(12) . . . . ?
N2 C7 C8 C9 176.34(12) . . . . ?
N2 C7 C8 C12 -5.50(19) . . . . ?
N3 C1 C2 C3 -176.38(12) . . . . ?
N3 C1 C6 C5 177.91(11) . . . . ?
N3 C1 C6 C7 0.79(18) . . . . ?
N3 C9 C10 C11 115.62(12) . . . . ?
